data_4036043
loop_
_publ_author_name
'Ganesh Kumar, Mothukuri'
'Veeresh, Kuruva'
'Nalawade, Sachin A.'
'Nithun, Raj V.'
'Gopi, Hosahudya N.'

_publ_section_title
;
 Direct Transformation of N-protected \a,\b-Unsaturated \g-Amino Amides
 into \g-Lactams through a Base Mediated Molecular Rearrangement.
;
_journal_name_full 'The Journal of organic chemistry'
_journal_paper_doi 10.1021/acs.joc.9b01936
_journal_year 2019
_chemical_formula_moiety 'C17 H24 N2 O3'
_chemical_formula_sum 'C17 H24 N2 O3'
_chemical_formula_weight 304.38
_space_group_crystal_system monoclinic
_space_group_IT_number 5
_space_group_name_Hall 'C 2y'
_space_group_name_H-M_alt 'C 1 2 1'
_atom_sites_solution_hydrogens geom
_audit_creation_method SHELXL-2013
_cell_angle_alpha 90
_cell_angle_beta 110.4360(10)
_cell_angle_gamma 90
_cell_formula_units_Z 8
_cell_length_a 14.9637(5)
_cell_length_b 11.3042(4)
_cell_length_c 21.2771(9)
_cell_measurement_reflns_used 9936
_cell_measurement_temperature 100(2)
_cell_measurement_theta_max 66.65
_cell_measurement_theta_min 4.44
_cell_volume 3372.6(2)
_computing_structure_refinement 'SHELXL-2013 (Sheldrick, 2013)'
_diffrn_ambient_temperature 100(2)
_diffrn_measured_fraction_theta_full 0.975
_diffrn_measured_fraction_theta_max 0.997
_diffrn_measurement_device_type 'Bruker APEX-II CCD'
_diffrn_measurement_method '\f and \w scans'
_diffrn_radiation_type CuK\a
_diffrn_radiation_wavelength 1.54178
_diffrn_reflns_av_R_equivalents 0.0243
_diffrn_reflns_av_unetI/netI 0.0216
_diffrn_reflns_Laue_measured_fraction_full 0.975
_diffrn_reflns_Laue_measured_fraction_max 0.997
_diffrn_reflns_limit_h_max 17
_diffrn_reflns_limit_h_min -17
_diffrn_reflns_limit_k_max 13
_diffrn_reflns_limit_k_min -13
_diffrn_reflns_limit_l_max 25
_diffrn_reflns_limit_l_min -25
_diffrn_reflns_number 20711
_diffrn_reflns_point_group_measured_fraction_full 0.949
_diffrn_reflns_point_group_measured_fraction_max 0.972
_diffrn_reflns_theta_full 67.679
_diffrn_reflns_theta_max 66.641
_diffrn_reflns_theta_min 4.435
_exptl_absorpt_coefficient_mu 0.665
_exptl_absorpt_correction_type none
_exptl_crystal_colour colorless
_exptl_crystal_density_diffrn 1.199
_exptl_crystal_description cylindershape
_exptl_crystal_F_000 1312
_exptl_crystal_size_max 0.8
_exptl_crystal_size_mid 0.4
_exptl_crystal_size_min 0.3
_refine_diff_density_max 1.141
_refine_diff_density_min -0.319
_refine_diff_density_rms 0.065
_refine_ls_abs_structure_details
;
 Flack x determined using 2638 quotients [(I+)-(I-)]/[(I+)+(I-)]
 (Parsons and Flack (2004), Acta Cryst. A60, s61).
;
_refine_ls_abs_structure_Flack 0.56(3)
_refine_ls_extinction_method none
_refine_ls_goodness_of_fit_ref 2.070
_refine_ls_hydrogen_treatment constr
_refine_ls_matrix_type full
_refine_ls_number_parameters 405
_refine_ls_number_reflns 5806
_refine_ls_number_restraints 1
_refine_ls_restrained_S_all 2.070
_refine_ls_R_factor_all 0.0551
_refine_ls_R_factor_gt 0.0550
_refine_ls_shift/su_max 0.000
_refine_ls_shift/su_mean 0.000
_refine_ls_structure_factor_coef Fsqd
_refine_ls_weighting_details 'w=1/[\s^2^(Fo^2^)+(0.1000P)^2^] where P=(Fo^2^+2Fc^2^)/3'
_refine_ls_weighting_scheme calc
_refine_ls_wR_factor_gt 0.2125
_refine_ls_wR_factor_ref 0.2128
_reflns_Friedel_coverage 0.848
_reflns_Friedel_fraction_full 0.921
_reflns_Friedel_fraction_max 0.944
_reflns_number_gt 5783
_reflns_number_total 5806
_reflns_threshold_expression 'I > 2\s(I)'
_cod_data_source_file jo9b01936_si_002.cif
_cod_data_source_block 2b
_cod_original_sg_symbol_H-M 'C 2'
_cod_database_code 4036043
_shelx_space_group_comment
;
The symmetry employed for this shelxl refinement is uniquely defined
by the following loop, which should always be used as a source of
symmetry information in preference to the above space-group names.
They are only intended as comments.
;
_shelxl_version_number 2013-4

loop_
_space_group_symop_operation_xyz
'x, y, z'
'-x, y, -z'
'x+1/2, y+1/2, z'
'-x+1/2, y+1/2, -z'

loop_
_atom_site_label
_atom_site_type_symbol
_atom_site_fract_x
_atom_site_fract_y
_atom_site_fract_z
_atom_site_U_iso_or_equiv
_atom_site_adp_type
_atom_site_occupancy
_atom_site_site_symmetry_order
_atom_site_calc_flag
_atom_site_refinement_flags_posn
_atom_site_refinement_flags_adp
O1 O 0.0606(2) 0.4439(3) 0.38577(15) 0.0259(7) Uani 1 1 d . .
O2 O 0.16261(19) 0.3024(3) 0.37281(15) 0.0264(7) Uani 1 1 d . .
O3 O 0.3532(2) 0.1476(3) 0.50298(17) 0.0289(7) Uani 1 1 d . .
O4 O 0.1758(2) 0.6391(3) 0.12416(17) 0.0289(7) Uani 1 1 d . .
O5 O 0.2832(2) 0.7866(3) 0.13000(15) 0.0251(7) Uani 1 1 d . .
O6 O 0.3457(2) 0.9421(3) -0.00115(16) 0.0284(7) Uani 1 1 d . .
N1 N 0.3294(2) 0.3470(3) 0.50167(16) 0.0190(7) Uani 1 1 d . .
N2 N 0.2128(3) 0.4777(3) 0.42671(17) 0.0232(8) Uani 1 1 d . .
H4 H 0.1946 0.5499 0.4320 0.028 Uiso 1 1 calc R U
N3 N 0.2877(2) 0.6092(3) 0.08001(16) 0.0201(7) Uani 1 1 d . .
H28 H 0.2669 0.5358 0.0760 0.024 Uiso 1 1 calc R U
N4 N 0.3271(2) 0.7408(3) 0.00380(16) 0.0178(7) Uani 1 1 d . .
C1 C 0.5372(3) 0.4149(5) 0.7440(2) 0.0301(10) Uani 1 1 d . .
H1 H 0.5910 0.4303 0.7831 0.036 Uiso 1 1 calc R U
C2 C 0.5260(3) 0.3069(4) 0.7120(2) 0.0272(9) Uani 1 1 d . .
H7 H 0.5719 0.2465 0.7302 0.033 Uiso 1 1 calc R U
C3 C 0.4495(3) 0.2845(4) 0.6540(2) 0.0241(9) Uani 1 1 d . .
H8 H 0.4429 0.2089 0.6333 0.029 Uiso 1 1 calc R U
C4 C 0.3814(3) 0.3729(4) 0.6256(2) 0.0226(9) Uani 1 1 d . .
C5 C 0.2992(3) 0.3505(4) 0.56015(19) 0.0207(9) Uani 1 1 d . .
H10 H 0.2685 0.2744 0.5635 0.025 Uiso 1 1 calc R U
H9 H 0.2510 0.4138 0.5536 0.025 Uiso 1 1 calc R U
C6 C 0.3151(3) 0.4474(4) 0.45526(17) 0.0164(8) Uani 1 1 d . .
C7 C 0.1462(3) 0.3980(4) 0.39277(19) 0.0204(9) Uani 1 1 d . .
C8 C -0.0286(3) 0.3784(4) 0.34821(19) 0.0203(9) Uani 1 1 d . .
C9 C -0.1043(3) 0.4603(5) 0.3576(2) 0.0311(11) Uani 1 1 d . .
H2 H -0.0902 0.4743 0.4055 0.047 Uiso 1 1 calc R U
H18 H -0.1672 0.4233 0.3381 0.047 Uiso 1 1 calc R U
H19 H -0.1040 0.5358 0.3350 0.047 Uiso 1 1 calc R U
C10 C -0.0290(3) 0.2582(5) 0.3804(2) 0.0327(11) Uani 1 1 d . .
H3 H 0.0258 0.2118 0.3793 0.049 Uiso 1 1 calc R U
H23 H -0.0881 0.2164 0.3555 0.049 Uiso 1 1 calc R U
H24 H -0.0249 0.2692 0.4270 0.049 Uiso 1 1 calc R U
C11 C 0.4668(4) 0.5014(5) 0.7171(2) 0.0331(11) Uani 1 1 d . .
H6 H 0.4711 0.5750 0.7395 0.040 Uiso 1 1 calc R U
C12 C 0.3914(3) 0.4808(5) 0.6583(2) 0.0292(10) Uani 1 1 d . .
H5 H 0.3456 0.5413 0.6401 0.035 Uiso 1 1 calc R U
C13 C 0.3506(3) 0.2458(4) 0.47692(19) 0.0191(8) Uani 1 1 d . .
C14 C 0.3740(3) 0.2697(4) 0.41531(19) 0.0220(9) Uani 1 1 d . .
H14 H 0.3320 0.2234 0.3768 0.026 Uiso 1 1 calc R U
H13 H 0.4413 0.2490 0.4227 0.026 Uiso 1 1 calc R U
C15 C 0.3571(3) 0.4033(4) 0.4026(2) 0.0213(9) Uani 1 1 d . .
H12 H 0.3118 0.4180 0.3566 0.026 Uiso 1 1 calc R U
H11 H 0.4178 0.4444 0.4081 0.026 Uiso 1 1 calc R U
C16 C 0.3654(3) 0.5591(4) 0.4920(2) 0.0224(9) Uani 1 1 d . .
H17 H 0.3329 0.5874 0.5220 0.034 Uiso 1 1 calc R U
H16 H 0.3633 0.6207 0.4591 0.034 Uiso 1 1 calc R U
H15 H 0.4319 0.5405 0.5183 0.034 Uiso 1 1 calc R U
C17 C -0.0363(3) 0.3700(4) 0.2757(2) 0.0275(10) Uani 1 1 d . .
H21 H -0.0237 0.4478 0.2602 0.041 Uiso 1 1 calc R U
H22 H -0.1007 0.3441 0.2484 0.041 Uiso 1 1 calc R U
H20 H 0.0104 0.3128 0.2714 0.041 Uiso 1 1 calc R U
C18 C 0.1855(4) 0.7315(5) 0.2300(3) 0.0369(12) Uani 1 1 d . .
H42 H 0.2074 0.6572 0.2543 0.055 Uiso 1 1 calc R U
H43 H 0.1492 0.7768 0.2522 0.055 Uiso 1 1 calc R U
H25 H 0.2408 0.7779 0.2298 0.055 Uiso 1 1 calc R U
C19 C 0.1228(3) 0.7048(4) 0.1588(2) 0.0258(10) Uani 1 1 d . .
C20 C 0.2526(3) 0.6884(4) 0.1137(2) 0.0200(8) Uani 1 1 d . .
C21 C 0.3591(3) 0.6422(4) 0.05018(19) 0.0195(8) Uani 1 1 d . .
C22 C 0.2381(3) 0.7357(4) -0.05527(19) 0.0198(8) Uani 1 1 d . .
H38 H 0.2018 0.8098 -0.0578 0.024 Uiso 1 1 calc R U
H37 H 0.1984 0.6692 -0.0497 0.024 Uiso 1 1 calc R U
C23 C 0.2573(3) 0.7194(4) -0.1199(2) 0.0208(9) Uani 1 1 d . .
C24 C 0.2827(3) 0.8144(4) -0.1507(2) 0.0240(9) Uani 1 1 d . .
H36 H 0.2868 0.8909 -0.1313 0.029 Uiso 1 1 calc R U
C25 C 0.3024(3) 0.8006(5) -0.2098(2) 0.0284(10) Uani 1 1 d . .
H35 H 0.3191 0.8673 -0.2306 0.034 Uiso 1 1 calc R U
C26 C 0.2975(3) 0.6899(5) -0.2379(2) 0.0326(11) Uani 1 1 d . .
H26 H 0.3129 0.6796 -0.2772 0.039 Uiso 1 1 calc R U
C27 C 0.0785(3) 0.8150(5) 0.1188(3) 0.0335(11) Uani 1 1 d . .
H47 H 0.1288 0.8725 0.1217 0.050 Uiso 1 1 calc R U
H27 H 0.0330 0.8499 0.1373 0.050 Uiso 1 1 calc R U
H48 H 0.0453 0.7934 0.0718 0.050 Uiso 1 1 calc R U
C28 C 0.3708(3) 0.8457(4) 0.0267(2) 0.0195(8) Uani 1 1 d . .
C29 C 0.4536(3) 0.8250(4) 0.0905(2) 0.0240(9) Uani 1 1 d . .
H31 H 0.4456 0.8704 0.1280 0.029 Uiso 1 1 calc R U
H32 H 0.5142 0.8490 0.0852 0.029 Uiso 1 1 calc R U
C30 C 0.4530(3) 0.6916(4) 0.1036(2) 0.0235(9) Uani 1 1 d . .
H30 H 0.4536 0.6764 0.1495 0.028 Uiso 1 1 calc R U
H29 H 0.5097 0.6534 0.0985 0.028 Uiso 1 1 calc R U
C31 C 0.2705(4) 0.5949(5) -0.2089(2) 0.0357(12) Uani 1 1 d . .
H33 H 0.2662 0.5188 -0.2287 0.043 Uiso 1 1 calc R U
C32 C 0.2494(4) 0.6090(4) -0.1509(2) 0.0323(11) Uani 1 1 d . .
H34 H 0.2293 0.5426 -0.1319 0.039 Uiso 1 1 calc R U
C33 C 0.3783(3) 0.5326(4) 0.0154(2) 0.0216(9) Uani 1 1 d . .
H41 H 0.3176 0.4973 -0.0125 0.032 Uiso 1 1 calc R U
H40 H 0.4146 0.4751 0.0492 0.032 Uiso 1 1 calc R U
H39 H 0.4152 0.5547 -0.0129 0.032 Uiso 1 1 calc R U
C34 C 0.0444(4) 0.6184(5) 0.1574(3) 0.0395(12) Uani 1 1 d . .
H44 H 0.0051 0.6013 0.1107 0.059 Uiso 1 1 calc R U
H45 H 0.0045 0.6532 0.1805 0.059 Uiso 1 1 calc R U
H46 H 0.0730 0.5448 0.1799 0.059 Uiso 1 1 calc R U

loop_
_atom_site_aniso_label
_atom_site_aniso_U_11
_atom_site_aniso_U_22
_atom_site_aniso_U_33
_atom_site_aniso_U_23
_atom_site_aniso_U_13
_atom_site_aniso_U_12
O1 0.0163(14) 0.0224(16) 0.0347(16) -0.0077(13) 0.0037(12) -0.0010(12)
O2 0.0161(14) 0.0286(18) 0.0307(15) -0.0107(13) 0.0034(11) 0.0009(12)
O3 0.0360(18) 0.0208(16) 0.0376(16) 0.0043(13) 0.0223(14) 0.0055(13)
O4 0.0342(17) 0.0223(17) 0.0418(18) -0.0084(14) 0.0278(14) -0.0065(13)
O5 0.0268(15) 0.0242(17) 0.0307(15) -0.0086(13) 0.0179(12) -0.0073(13)
O6 0.0286(16) 0.0162(15) 0.0361(16) 0.0060(13) 0.0058(13) -0.0014(12)
N1 0.0231(17) 0.0189(17) 0.0161(16) 0.0002(13) 0.0082(13) 0.0001(13)
N2 0.0209(17) 0.0210(18) 0.0257(16) -0.0066(14) 0.0054(13) 0.0021(14)
N3 0.0212(17) 0.0211(18) 0.0201(16) -0.0022(13) 0.0098(13) -0.0058(14)
N4 0.0160(16) 0.0197(18) 0.0185(15) 0.0006(13) 0.0069(13) 0.0009(13)
C1 0.028(2) 0.042(3) 0.0193(19) 0.0032(18) 0.0068(17) 0.002(2)
C2 0.0212(19) 0.033(2) 0.030(2) 0.0098(19) 0.0120(17) 0.0073(19)
C3 0.031(2) 0.029(2) 0.0206(18) -0.0004(17) 0.0193(16) 0.0031(19)
C4 0.025(2) 0.029(2) 0.0209(19) 0.0031(16) 0.0173(16) 0.0002(17)
C5 0.0186(19) 0.024(2) 0.023(2) -0.0002(16) 0.0122(16) -0.0018(16)
C6 0.0179(18) 0.019(2) 0.0136(15) 0.0035(15) 0.0068(13) 0.0017(15)
C7 0.021(2) 0.021(2) 0.0179(17) 0.0015(16) 0.0043(14) 0.0032(16)
C8 0.0123(18) 0.025(2) 0.0196(18) -0.0027(16) 0.0002(14) -0.0024(16)
C9 0.020(2) 0.041(3) 0.031(2) 0.000(2) 0.0068(17) 0.0065(18)
C10 0.029(2) 0.036(3) 0.032(2) 0.008(2) 0.0095(18) -0.006(2)
C11 0.044(3) 0.028(3) 0.026(2) -0.0021(19) 0.0101(19) 0.005(2)
C12 0.032(2) 0.031(3) 0.027(2) -0.0013(19) 0.0130(18) 0.0053(19)
C13 0.0156(18) 0.021(2) 0.0230(18) -0.0028(16) 0.0096(15) -0.0003(15)
C14 0.025(2) 0.021(2) 0.0187(18) 0.0029(16) 0.0070(15) 0.0029(16)
C15 0.0220(19) 0.024(2) 0.0209(18) 0.0022(16) 0.0108(15) -0.0025(17)
C16 0.024(2) 0.022(2) 0.0214(18) -0.0023(17) 0.0075(15) -0.0023(17)
C17 0.024(2) 0.033(3) 0.022(2) -0.0014(18) 0.0049(16) 0.0018(18)
C18 0.036(3) 0.045(3) 0.042(3) -0.002(2) 0.030(2) -0.004(2)
C19 0.030(2) 0.019(2) 0.037(2) -0.0036(18) 0.0223(19) 0.0004(18)
C20 0.0169(18) 0.021(2) 0.0240(19) 0.0005(16) 0.0091(15) -0.0032(16)
C21 0.0170(18) 0.022(2) 0.0188(17) -0.0005(17) 0.0051(14) -0.0002(15)
C22 0.0144(19) 0.021(2) 0.0203(18) 0.0038(16) 0.0012(15) 0.0008(16)
C23 0.0115(18) 0.027(2) 0.0206(18) -0.0012(16) 0.0015(14) 0.0011(15)
C24 0.0224(19) 0.024(2) 0.0223(19) 0.0022(17) 0.0039(15) -0.0014(17)
C25 0.024(2) 0.038(3) 0.0223(19) 0.0045(19) 0.0072(15) -0.0013(19)
C26 0.026(2) 0.049(3) 0.0178(19) -0.003(2) 0.0011(16) 0.008(2)
C27 0.030(2) 0.030(3) 0.046(3) 0.005(2) 0.020(2) 0.0032(19)
C28 0.0143(18) 0.025(2) 0.0214(19) -0.0020(16) 0.0094(15) -0.0029(15)
C29 0.021(2) 0.023(2) 0.026(2) -0.0014(17) 0.0053(16) -0.0040(16)
C30 0.025(2) 0.023(2) 0.0190(18) 0.0031(16) 0.0041(15) -0.0017(17)
C31 0.044(3) 0.032(3) 0.025(2) -0.0062(19) 0.003(2) 0.012(2)
C32 0.035(2) 0.024(2) 0.026(2) 0.0000(18) -0.0045(18) -0.0016(19)
C33 0.024(2) 0.023(2) 0.0205(18) 0.0043(16) 0.0112(16) 0.0059(16)
C34 0.042(3) 0.029(3) 0.057(3) -0.009(2) 0.030(2) -0.009(2)

loop_
_atom_type_symbol
_atom_type_description
_atom_type_scat_dispersion_real
_atom_type_scat_dispersion_imag
_atom_type_scat_source
C C 0.0181 0.0091 'International Tables Vol C Tables 4.2.6.8 and 6.1.1.4'
H H 0.0000 0.0000 'International Tables Vol C Tables 4.2.6.8 and 6.1.1.4'
N N 0.0311 0.0180 'International Tables Vol C Tables 4.2.6.8 and 6.1.1.4'
O O 0.0492 0.0322 'International Tables Vol C Tables 4.2.6.8 and 6.1.1.4'

loop_
_geom_angle_atom_site_label_1
_geom_angle_atom_site_label_2
_geom_angle_atom_site_label_3
_geom_angle
C7 O1 C8 120.6(3)
C20 O4 C19 120.8(4)
C13 N1 C5 122.8(4)
C13 N1 C6 113.2(3)
C5 N1 C6 122.2(3)
C7 N2 C6 122.1(4)
C7 N2 H4 119.0
C6 N2 H4 119.0
C20 N3 C21 122.2(4)
C20 N3 H28 118.9
C21 N3 H28 118.9
C28 N4 C21 114.9(3)
C28 N4 C22 121.1(3)
C21 N4 C22 122.2(3)
C2 C1 C11 118.1(4)
C2 C1 H1 121.0
C11 C1 H1 121.0
C1 C2 C3 121.5(4)
C1 C2 H7 119.2
C3 C2 H7 119.2
C2 C3 C4 120.2(4)
C2 C3 H8 119.9
C4 C3 H8 119.9
C12 C4 C3 118.4(4)
C12 C4 C5 121.1(4)
C3 C4 C5 120.5(4)
N1 C5 C4 113.0(3)
N1 C5 H10 109.0
C4 C5 H10 109.0
N1 C5 H9 109.0
C4 C5 H9 109.0
H10 C5 H9 107.8
N1 C6 N2 110.0(3)
N1 C6 C16 111.2(3)
N2 C6 C16 105.8(3)
N1 C6 C15 103.7(3)
N2 C6 C15 113.7(3)
C16 C6 C15 112.5(3)
O2 C7 O1 127.3(4)
O2 C7 N2 125.3(4)
O1 C7 N2 107.4(4)
O1 C8 C17 108.3(3)
O1 C8 C10 110.3(3)
C17 C8 C10 113.2(4)
O1 C8 C9 101.2(3)
C17 C8 C9 112.0(3)
C10 C8 C9 111.2(4)
C8 C9 H2 109.5
C8 C9 H18 109.5
H2 C9 H18 109.5
C8 C9 H19 109.5
H2 C9 H19 109.5
H18 C9 H19 109.5
C8 C10 H3 109.5
C8 C10 H23 109.5
H3 C10 H23 109.5
C8 C10 H24 109.5
H3 C10 H24 109.5
H23 C10 H24 109.5
C12 C11 C1 120.7(5)
C12 C11 H6 119.6
C1 C11 H6 119.6
C11 C12 C4 120.9(5)
C11 C12 H5 119.5
C4 C12 H5 119.5
O3 C13 N1 124.3(3)
O3 C13 C14 125.1(4)
N1 C13 C14 110.5(4)
C13 C14 C15 104.8(3)
C13 C14 H14 110.8
C15 C14 H14 110.8
C13 C14 H13 110.8
C15 C14 H13 110.8
H14 C14 H13 108.9
C14 C15 C6 105.8(3)
C14 C15 H12 110.6
C6 C15 H12 110.6
C14 C15 H11 110.6
C6 C15 H11 110.6
H12 C15 H11 108.7
C6 C16 H17 109.5
C6 C16 H16 109.5
H17 C16 H16 109.5
C6 C16 H15 109.5
H17 C16 H15 109.5
H16 C16 H15 109.5
C8 C17 H21 109.5
C8 C17 H22 109.5
H21 C17 H22 109.5
C8 C17 H20 109.5
H21 C17 H20 109.5
H22 C17 H20 109.5
C19 C18 H42 109.5
C19 C18 H43 109.5
H42 C18 H43 109.5
C19 C18 H25 109.5
H42 C18 H25 109.5
H43 C18 H25 109.5
O4 C19 C18 110.6(4)
O4 C19 C34 102.4(4)
C18 C19 C34 110.8(4)
O4 C19 C27 109.9(4)
C18 C19 C27 113.2(4)
C34 C19 C27 109.4(4)
O5 C20 O4 125.9(4)
O5 C20 N3 125.5(4)
O4 C20 N3 108.6(4)
N4 C21 N3 111.7(3)
N4 C21 C33 111.6(3)
N3 C21 C33 107.0(3)
N4 C21 C30 102.6(3)
N3 C21 C30 112.3(3)
C33 C21 C30 111.6(3)
N4 C22 C23 112.2(3)
N4 C22 H38 109.2
C23 C22 H38 109.2
N4 C22 H37 109.2
C23 C22 H37 109.2
H38 C22 H37 107.9
C24 C23 C32 117.6(4)
C24 C23 C22 120.6(4)
C32 C23 C22 121.8(4)
C23 C24 C25 121.3(4)
C23 C24 H36 119.3
C25 C24 H36 119.3
C26 C25 C24 119.7(5)
C26 C25 H35 120.2
C24 C25 H35 120.2
C31 C26 C25 119.9(4)
C31 C26 H26 120.1
C25 C26 H26 120.1
C19 C27 H47 109.5
C19 C27 H27 109.5
H47 C27 H27 109.5
C19 C27 H48 109.5
H47 C27 H48 109.5
H27 C27 H48 109.5
O6 C28 N4 124.7(3)
O6 C28 C29 126.0(4)
N4 C28 C29 109.3(4)
C28 C29 C30 105.1(3)
C28 C29 H31 110.7
C30 C29 H31 110.7
C28 C29 H32 110.7
C30 C29 H32 110.7
H31 C29 H32 108.8
C29 C30 C21 106.2(3)
C29 C30 H30 110.5
C21 C30 H30 110.5
C29 C30 H29 110.5
C21 C30 H29 110.5
H30 C30 H29 108.7
C26 C31 C32 120.4(5)
C26 C31 H33 119.8
C32 C31 H33 119.8
C31 C32 C23 121.0(5)
C31 C32 H34 119.5
C23 C32 H34 119.5
C21 C33 H41 109.5
C21 C33 H40 109.5
H41 C33 H40 109.5
C21 C33 H39 109.5
H41 C33 H39 109.5
H40 C33 H39 109.5
C19 C34 H44 109.5
C19 C34 H45 109.5
H44 C34 H45 109.5
C19 C34 H46 109.5
H44 C34 H46 109.5
H45 C34 H46 109.5

loop_
_geom_bond_atom_site_label_1
_geom_bond_atom_site_label_2
_geom_bond_distance
O1 C7 1.342(5)
O1 C8 1.491(5)
O2 C7 1.217(6)
O3 C13 1.236(6)
O4 C20 1.363(5)
O4 C19 1.461(5)
O5 C20 1.205(6)
O6 C28 1.234(6)
N1 C13 1.342(6)
N1 C5 1.465(5)
N1 C6 1.471(5)
N2 C7 1.349(6)
N2 C6 1.477(5)
N2 H4 0.8800
N3 C20 1.362(6)
N3 C21 1.469(5)
N3 H28 0.8800
N4 C28 1.360(6)
N4 C21 1.455(5)
N4 C22 1.478(5)
C1 C2 1.379(7)
C1 C11 1.405(7)
C1 H1 0.9500
C2 C3 1.382(6)
C2 H7 0.9500
C3 C4 1.405(6)
C3 H8 0.9500
C4 C12 1.385(7)
C4 C5 1.524(5)
C5 H10 0.9900
C5 H9 0.9900
C6 C16 1.536(6)
C6 C15 1.546(5)
C8 C17 1.510(6)
C8 C10 1.522(7)
C8 C9 1.530(6)
C9 H2 0.9800
C9 H18 0.9800
C9 H19 0.9800
C10 H3 0.9800
C10 H23 0.9800
C10 H24 0.9800
C11 C12 1.380(7)
C11 H6 0.9500
C12 H5 0.9500
C13 C14 1.495(5)
C14 C15 1.540(6)
C14 H14 0.9900
C14 H13 0.9900
C15 H12 0.9900
C15 H11 0.9900
C16 H17 0.9800
C16 H16 0.9800
C16 H15 0.9800
C17 H21 0.9800
C17 H22 0.9800
C17 H20 0.9800
C18 C19 1.508(7)
C18 H42 0.9800
C18 H43 0.9800
C18 H25 0.9800
C19 C34 1.519(7)
C19 C27 1.523(7)
C21 C33 1.521(6)
C21 C30 1.569(5)
C22 C23 1.511(6)
C22 H38 0.9900
C22 H37 0.9900
C23 C24 1.379(6)
C23 C32 1.397(7)
C24 C25 1.399(6)
C24 H36 0.9500
C25 C26 1.378(8)
C25 H35 0.9500
C26 C31 1.367(8)
C26 H26 0.9500
C27 H47 0.9800
C27 H27 0.9800
C27 H48 0.9800
C28 C29 1.503(6)
C29 C30 1.534(6)
C29 H31 0.9900
C29 H32 0.9900
C30 H30 0.9900
C30 H29 0.9900
C31 C32 1.387(8)
C31 H33 0.9500
C32 H34 0.9500
C33 H41 0.9800
C33 H40 0.9800
C33 H39 0.9800
C34 H44 0.9800
C34 H45 0.9800
C34 H46 0.9800

loop_
_geom_hbond_atom_site_label_D
_geom_hbond_atom_site_label_H
_geom_hbond_atom_site_label_A
_geom_hbond_distance_DH
_geom_hbond_distance_HA
_geom_hbond_distance_DA
_geom_hbond_angle_DHA
_geom_hbond_site_symmetry_A
C33 H41 O6 0.98 2.64 3.416(5) 136.8 4_545
C27 H47 O5 0.98 2.45 3.005(6) 115.1 .
C18 H25 O5 0.98 2.42 3.037(5) 120.3 .
C17 H20 O2 0.98 2.53 3.069(5) 114.2 .
C17 H22 O5 0.98 2.59 3.456(5) 146.8 3_445
C10 H3 O2 0.98 2.34 2.970(6) 121.5 .
N3 H28 O6 0.88 2.15 2.834(5) 134.1 4_545
N2 H4 O3 0.88 2.08 2.816(5) 140.3 4_556
N2 H4 O3 0.88 2.08 2.816(5) 140.3 4_556
N3 H28 O6 0.88 2.15 2.834(5) 134.1 4_545
C10 H3 O2 0.98 2.34 2.970(6) 121.5 .
C17 H22 O5 0.98 2.59 3.456(5) 146.8 3_445
C17 H20 O2 0.98 2.53 3.069(5) 114.2 .
C18 H25 O5 0.98 2.42 3.037(5) 120.3 .
C27 H47 O5 0.98 2.45 3.005(6) 115.1 .
C33 H41 O6 0.98 2.64 3.416(5) 136.8 4_545

loop_
_geom_torsion_atom_site_label_1
_geom_torsion_atom_site_label_2
_geom_torsion_atom_site_label_3
_geom_torsion_atom_site_label_4
_geom_torsion
C11 C1 C2 C3 1.9(7)
C1 C2 C3 C4 0.9(6)
C2 C3 C4 C12 -2.2(6)
C2 C3 C4 C5 177.4(4)
C13 N1 C5 C4 94.6(5)
C6 N1 C5 C4 -101.8(4)
C12 C4 C5 N1 107.6(4)
C3 C4 C5 N1 -72.0(5)
C13 N1 C6 N2 107.1(4)
C5 N1 C6 N2 -57.9(5)
C13 N1 C6 C16 -136.0(4)
C5 N1 C6 C16 59.0(5)
C13 N1 C6 C15 -14.8(4)
C5 N1 C6 C15 -179.8(3)
C7 N2 C6 N1 -57.3(5)
C7 N2 C6 C16 -177.5(4)
C7 N2 C6 C15 58.5(5)
C8 O1 C7 O2 -2.1(6)
C8 O1 C7 N2 178.1(3)
C6 N2 C7 O2 -12.4(6)
C6 N2 C7 O1 167.4(3)
C7 O1 C8 C17 -65.4(5)
C7 O1 C8 C10 58.9(5)
C7 O1 C8 C9 176.7(4)
C2 C1 C11 C12 -3.4(7)
C1 C11 C12 C4 2.2(8)
C3 C4 C12 C11 0.6(6)
C5 C4 C12 C11 -178.9(4)
C5 N1 C13 O3 -5.1(6)
C6 N1 C13 O3 -170.0(4)
C5 N1 C13 C14 177.0(3)
C6 N1 C13 C14 12.1(5)
O3 C13 C14 C15 178.3(4)
N1 C13 C14 C15 -3.8(4)
C13 C14 C15 C6 -5.1(4)
N1 C6 C15 C14 11.4(4)
N2 C6 C15 C14 -108.1(4)
C16 C6 C15 C14 131.7(3)
C20 O4 C19 C18 -63.2(5)
C20 O4 C19 C34 178.7(4)
C20 O4 C19 C27 62.5(5)
C19 O4 C20 O5 -1.0(7)
C19 O4 C20 N3 -179.4(4)
C21 N3 C20 O5 -9.8(6)
C21 N3 C20 O4 168.6(3)
C28 N4 C21 N3 106.7(4)
C22 N4 C21 N3 -58.2(5)
C28 N4 C21 C33 -133.5(4)
C22 N4 C21 C33 61.6(5)
C28 N4 C21 C30 -13.9(4)
C22 N4 C21 C30 -178.8(4)
C20 N3 C21 N4 -55.9(5)
C20 N3 C21 C33 -178.3(3)
C20 N3 C21 C30 58.8(5)
C28 N4 C22 C23 91.2(4)
C21 N4 C22 C23 -104.8(4)
N4 C22 C23 C24 -80.3(5)
N4 C22 C23 C32 100.2(5)
C32 C23 C24 C25 -1.7(6)
C22 C23 C24 C25 178.8(4)
C23 C24 C25 C26 -0.7(6)
C24 C25 C26 C31 2.1(7)
C21 N4 C28 O6 -170.4(4)
C22 N4 C28 O6 -5.4(6)
C21 N4 C28 C29 9.7(5)
C22 N4 C28 C29 174.7(3)
O6 C28 C29 C30 179.4(4)
N4 C28 C29 C30 -0.7(5)
C28 C29 C30 C21 -7.4(4)
N4 C21 C30 C29 12.3(4)
N3 C21 C30 C29 -107.9(4)
C33 C21 C30 C29 131.9(4)
C25 C26 C31 C32 -1.0(7)
C26 C31 C32 C23 -1.5(7)
C24 C23 C32 C31 2.8(6)
C22 C23 C32 C31 -177.7(4)
